data_7005721
loop_
_publ_author_name
'Scapens, David'
'Adams, Harry'
'Johnson, Tony R.'
'Mann, Brian E.'
'Sawle, Philip'
'Aqil, Rehan'
'Perrior, Trevor'
'Motterlini, Roberto'

_publ_section_title
;
 [(Eta-C5H4R)Fe(CO)2X], X = Cl, Br, I, NO3, CO2Me and
 [(eta-C5H4R)Fe(CO)3]+, R = (CH2)nCO2Me (n = 0-2), and CO2CH2CH2OH: a
 new group of CO-releasing molecules.
;
_journal_issue 43
_journal_name_full 'Dalton transactions (Cambridge, England : 2003)'
_journal_page_first 4962
_journal_page_last 4973
_journal_paper_doi 10.1039/b704832g
_journal_year 2007
_chemical_formula_sum 'C18 H14 Fe2 O8'
_chemical_formula_weight 469.99
_chemical_name_systematic
;
?
;
_space_group_IT_number 2
_symmetry_cell_setting triclinic
_symmetry_space_group_name_Hall '-P 1'
_symmetry_space_group_name_H-M 'P -1'
_atom_sites_solution_hydrogens geom
_atom_sites_solution_primary direct
_atom_sites_solution_secondary difmap
_audit_creation_method SHELXL-97
_cell_angle_alpha 87.774(8)
_cell_angle_beta 86.467(8)
_cell_angle_gamma 73.748(7)
_cell_formula_units_Z 1
_cell_length_a 6.525(3)
_cell_length_b 6.757(3)
_cell_length_c 10.099(5)
_cell_measurement_reflns_used 1330
_cell_measurement_temperature 150(2)
_cell_measurement_theta_max 52.558
_cell_measurement_theta_min 6.282
_cell_volume 426.5(3)
_computing_cell_refinement 'Bruker SMART'
_computing_data_collection 'Bruker SMART'
_computing_data_reduction 'Bruker SAINT'
_computing_molecular_graphics 'Bruker SHELXTL'
_computing_publication_material 'Bruker SHELXTL'
_computing_structure_refinement 'SHELXL-97 (Sheldrick, 1997)'
_computing_structure_solution 'SHELXS-97 (Sheldrick, 1990)'
_diffrn_ambient_temperature 150(2)
_diffrn_detector_area_resol_mean 100
_diffrn_measured_fraction_theta_full 0.984
_diffrn_measured_fraction_theta_max 0.984
_diffrn_measurement_device_type 'Bruker SMART1000'
_diffrn_measurement_method '\w scans'
_diffrn_radiation_monochromator graphite
_diffrn_radiation_source 'fine-focus sealed tube'
_diffrn_radiation_type MoK\a
_diffrn_radiation_wavelength 0.71073
_diffrn_reflns_av_R_equivalents 0.0428
_diffrn_reflns_av_sigmaI/netI 0.0651
_diffrn_reflns_limit_h_max 7
_diffrn_reflns_limit_h_min -7
_diffrn_reflns_limit_k_max 8
_diffrn_reflns_limit_k_min -8
_diffrn_reflns_limit_l_max 11
_diffrn_reflns_limit_l_min -11
_diffrn_reflns_number 3012
_diffrn_reflns_theta_full 24.99
_diffrn_reflns_theta_max 24.99
_diffrn_reflns_theta_min 2.02
_diffrn_standards_decay_% 0
_diffrn_standards_number 0
_exptl_absorpt_coefficient_mu 1.748
_exptl_absorpt_correction_T_max 0.9334
_exptl_absorpt_correction_T_min 0.6047
_exptl_absorpt_correction_type multi-scan
_exptl_absorpt_process_details SADABS
_exptl_crystal_colour RED
_exptl_crystal_density_diffrn 1.830
_exptl_crystal_density_method 'not measured'
_exptl_crystal_description PLATE
_exptl_crystal_F_000 238
_exptl_crystal_size_max 0.32
_exptl_crystal_size_mid 0.20
_exptl_crystal_size_min 0.04
_refine_diff_density_max 1.280
_refine_diff_density_min -0.708
_refine_diff_density_rms 0.162
_refine_ls_extinction_method none
_refine_ls_goodness_of_fit_ref 1.296
_refine_ls_hydrogen_treatment constr
_refine_ls_matrix_type full
_refine_ls_number_parameters 127
_refine_ls_number_reflns 1472
_refine_ls_number_restraints 0
_refine_ls_restrained_S_all 1.296
_refine_ls_R_factor_all 0.0778
_refine_ls_R_factor_gt 0.0677
_refine_ls_shift/su_max 0.000
_refine_ls_shift/su_mean 0.000
_refine_ls_structure_factor_coef Fsqd
_refine_ls_weighting_details 'calc w=1/[\s^2^(Fo^2^)+(0.0380P)^2^+5.2504P] where P=(Fo^2^+2Fc^2^)/3'
_refine_ls_weighting_scheme calc
_refine_ls_wR_factor_gt 0.1856
_refine_ls_wR_factor_ref 0.1893
_reflns_number_gt 1255
_reflns_number_total 1472
_reflns_threshold_expression >2sigma(I)
_cod_data_source_file b704832g.txt
_cod_data_source_block ime75m
_cod_depositor_comments
;
The following automatic conversions were performed:
'_symmetry_cell_setting' value 'Triclinic' changed to 'triclinic'
according to '/home/saulius/struct/CIF-dictionaries/cif_core.dic'
dictionary named 'cif_core.dic' version 2.4.1 from
2010-06-29.

'_exptl_absorpt_correction_type' value 'Multi-scan' changed
to 'multi-scan' according to
'/home/saulius/struct/CIF-dictionaries/cif_core.dic' dictionary named
'cif_core.dic' version 2.4.1 from 2010-06-29.

Automatic conversion script
Id: cif_fix_enum 1527 2010-12-29 10:47:43Z saulius 
;
_cod_original_sg_symbol_H-M P-1
_cod_database_code 7005721

loop_
_symmetry_equiv_pos_as_xyz
'x, y, z'
'-x, -y, -z'

loop_
_atom_site_label
_atom_site_type_symbol
_atom_site_fract_x
_atom_site_fract_y
_atom_site_fract_z
_atom_site_U_iso_or_equiv
_atom_site_adp_type
_atom_site_occupancy
_atom_site_symmetry_multiplicity
_atom_site_calc_flag
_atom_site_refinement_flags
_atom_site_disorder_assembly
_atom_site_disorder_group
Fe1 Fe 0.00366(19) -0.01197(18) 0.37540(12) 0.0144(4) Uani 1 1 d . . .
O1 O -0.3094(11) 0.3821(10) 0.3337(7) 0.0340(17) Uani 1 1 d . . .
O2 O 0.2991(9) 0.1930(9) 0.4752(6) 0.0235(14) Uani 1 1 d . . .
O3 O 0.1923(10) 0.2497(9) 0.0837(6) 0.0242(14) Uani 1 1 d . . .
O4 O 0.5123(10) 0.0712(11) 0.1574(7) 0.0308(16) Uani 1 1 d . . .
C1 C -0.1895(14) 0.2264(14) 0.3529(9) 0.021(2) Uani 1 1 d . . .
C2 C 0.1659(13) 0.1048(12) 0.4868(8) 0.0165(18) Uani 1 1 d . . .
C3 C 0.2130(13) -0.0566(13) 0.2048(8) 0.0184(18) Uani 1 1 d . . .
C4 C 0.2995(14) -0.2132(13) 0.2996(9) 0.024(2) Uani 1 1 d . . .
H4A H 0.4416 -0.2392 0.3392 0.029 Uiso 1 1 calc R . .
C5 C 0.1496(15) -0.3281(14) 0.3270(9) 0.026(2) Uani 1 1 d . . .
H5A H 0.1677 -0.4487 0.3902 0.031 Uiso 1 1 calc R . .
C6 C -0.0287(15) -0.2457(14) 0.2483(9) 0.024(2) Uani 1 1 d . . .
H6A H -0.1567 -0.2989 0.2454 0.029 Uiso 1 1 calc R . .
C7 C 0.0063(13) -0.0752(13) 0.1755(8) 0.0178(18) Uani 1 1 d . . .
H7A H -0.0902 0.0106 0.1091 0.021 Uiso 1 1 calc R . .
C8 C 0.3225(15) 0.0926(15) 0.1489(9) 0.024(2) Uani 1 1 d . . .
C9 C 0.2948(16) 0.3948(15) 0.0212(10) 0.033(2) Uani 1 1 d . . .
H9A H 0.1886 0.5042 -0.0239 0.049 Uiso 1 1 calc R . .
H9B H 0.4064 0.3236 -0.0437 0.049 Uiso 1 1 calc R . .
H9C H 0.3590 0.4553 0.0887 0.049 Uiso 1 1 calc R . .

loop_
_atom_site_aniso_label
_atom_site_aniso_U_11
_atom_site_aniso_U_22
_atom_site_aniso_U_33
_atom_site_aniso_U_23
_atom_site_aniso_U_13
_atom_site_aniso_U_12
Fe1 0.0154(6) 0.0132(6) 0.0140(7) -0.0039(4) 0.0039(4) -0.0035(4)
O1 0.030(4) 0.019(4) 0.050(5) 0.000(3) -0.003(3) -0.001(3)
O2 0.021(3) 0.020(3) 0.032(4) -0.006(3) 0.002(3) -0.010(3)
O3 0.023(3) 0.024(3) 0.030(4) 0.000(3) 0.006(3) -0.015(3)
O4 0.016(3) 0.047(4) 0.033(4) -0.008(3) 0.006(3) -0.016(3)
C1 0.024(5) 0.022(5) 0.020(5) -0.009(4) 0.003(4) -0.013(4)
C2 0.015(4) 0.015(4) 0.019(4) -0.010(3) 0.000(3) -0.003(3)
C3 0.013(4) 0.022(5) 0.021(5) -0.008(4) 0.006(3) -0.006(4)
C4 0.018(4) 0.020(5) 0.025(5) -0.013(4) 0.005(4) 0.008(4)
C5 0.038(6) 0.016(5) 0.020(5) -0.008(4) 0.011(4) -0.003(4)
C6 0.031(5) 0.026(5) 0.020(5) -0.016(4) 0.010(4) -0.015(4)
C7 0.022(5) 0.023(5) 0.011(4) -0.008(3) 0.004(3) -0.012(4)
C8 0.027(5) 0.030(5) 0.017(5) -0.011(4) 0.006(4) -0.013(4)
C9 0.036(6) 0.029(5) 0.036(6) -0.004(4) 0.013(5) -0.016(5)

loop_
_atom_type_symbol
_atom_type_description
_atom_type_scat_dispersion_real
_atom_type_scat_dispersion_imag
_atom_type_scat_source
C C 0.0033 0.0016 'International Tables Vol C Tables 4.2.6.8 and 6.1.1.4'
H H 0.0000 0.0000 'International Tables Vol C Tables 4.2.6.8 and 6.1.1.4'
Fe Fe 0.3463 0.8444 'International Tables Vol C Tables 4.2.6.8 and 6.1.1.4'
O O 0.0106 0.0060 'International Tables Vol C Tables 4.2.6.8 and 6.1.1.4'

loop_
_geom_angle_atom_site_label_1
_geom_angle_atom_site_label_2
_geom_angle_atom_site_label_3
_geom_angle
_geom_angle_site_symmetry_1
_geom_angle_site_symmetry_3
_geom_angle_publ_flag
C1 Fe1 C2 93.6(4) . 2_556 ?
C1 Fe1 C2 92.7(4) . . ?
C2 Fe1 C2 97.8(3) 2_556 . ?
C1 Fe1 C7 90.9(4) . . ?
C2 Fe1 C7 124.6(3) 2_556 . ?
C2 Fe1 C7 137.1(3) . . ?
C1 Fe1 C3 107.0(4) . . ?
C2 Fe1 C3 153.0(3) 2_556 . ?
C2 Fe1 C3 98.5(3) . . ?
C7 Fe1 C3 40.2(3) . . ?
C1 Fe1 C6 113.3(4) . . ?
C2 Fe1 C6 90.3(3) 2_556 . ?
C2 Fe1 C6 152.3(4) . . ?
C7 Fe1 C6 39.0(3) . . ?
C3 Fe1 C6 65.8(3) . . ?
C1 Fe1 C4 145.3(4) . . ?
C2 Fe1 C4 120.8(4) 2_556 . ?
C2 Fe1 C4 88.1(3) . . ?
C7 Fe1 C4 66.1(3) . . ?
C3 Fe1 C4 38.9(3) . . ?
C6 Fe1 C4 65.2(4) . . ?
C1 Fe1 C5 152.0(4) . . ?
C2 Fe1 C5 88.4(3) 2_556 . ?
C2 Fe1 C5 114.7(4) . . ?
C7 Fe1 C5 65.5(4) . . ?
C3 Fe1 C5 65.2(3) . . ?
C6 Fe1 C5 38.7(4) . . ?
C4 Fe1 C5 38.6(3) . . ?
C1 Fe1 Fe1 94.8(3) . 2_556 ?
C2 Fe1 Fe1 48.9(2) 2_556 2_556 ?
C2 Fe1 Fe1 48.9(3) . 2_556 ?
C7 Fe1 Fe1 171.6(2) . 2_556 ?
C3 Fe1 Fe1 142.2(2) . 2_556 ?
C6 Fe1 Fe1 132.7(3) . 2_556 ?
C4 Fe1 Fe1 111.3(3) . 2_556 ?
C5 Fe1 Fe1 107.3(3) . 2_556 ?
C8 O3 C9 114.8(7) . . ?
O1 C1 Fe1 177.1(8) . . ?
O2 C2 Fe1 139.2(7) . 2_556 ?
O2 C2 Fe1 138.6(7) . . ?
Fe1 C2 Fe1 82.2(3) 2_556 . ?
C4 C3 C7 107.5(7) . . ?
C4 C3 C8 124.3(8) . . ?
C7 C3 C8 128.1(8) . . ?
C4 C3 Fe1 71.8(5) . . ?
C7 C3 Fe1 68.7(4) . . ?
C8 C3 Fe1 125.2(6) . . ?
C3 C4 C5 107.8(8) . . ?
C3 C4 Fe1 69.2(5) . . ?
C5 C4 Fe1 70.7(5) . . ?
C3 C4 H4A 126.1 . . ?
C5 C4 H4A 126.1 . . ?
Fe1 C4 H4A 126.1 . . ?
C4 C5 C6 108.7(8) . . ?
C4 C5 Fe1 70.7(5) . . ?
C6 C5 Fe1 70.4(5) . . ?
C4 C5 H5A 125.7 . . ?
C6 C5 H5A 125.7 . . ?
Fe1 C5 H5A 125.7 . . ?
C7 C6 C5 107.8(8) . . ?
C7 C6 Fe1 68.2(5) . . ?
C5 C6 Fe1 70.9(5) . . ?
C7 C6 H6A 126.1 . . ?
C5 C6 H6A 126.1 . . ?
Fe1 C6 H6A 126.1 . . ?
C6 C7 C3 108.2(8) . . ?
C6 C7 Fe1 72.8(5) . . ?
C3 C7 Fe1 71.1(5) . . ?
C6 C7 H7A 125.8 . . ?
C3 C7 H7A 125.8 . . ?
Fe1 C7 H7A 125.8 . . ?
O4 C8 O3 123.9(8) . . ?
O4 C8 C3 123.3(9) . . ?
O3 C8 C3 112.7(8) . . ?
O3 C9 H9A 109.5 . . ?
O3 C9 H9B 109.5 . . ?
H9A C9 H9B 109.5 . . ?
O3 C9 H9C 109.5 . . ?
H9A C9 H9C 109.5 . . ?
H9B C9 H9C 109.5 . . ?

loop_
_geom_bond_atom_site_label_1
_geom_bond_atom_site_label_2
_geom_bond_distance
_geom_bond_site_symmetry_2
_geom_bond_publ_flag
Fe1 C1 1.762(10) . ?
Fe1 C2 1.920(8) 2_556 ?
Fe1 C2 1.921(8) . ?
Fe1 C7 2.077(8) . ?
Fe1 C3 2.108(8) . ?
Fe1 C6 2.136(8) . ?
Fe1 C4 2.143(8) . ?
Fe1 C5 2.143(9) . ?
Fe1 Fe1 2.525(3) 2_556 ?
O1 C1 1.140(11) . ?
O2 C2 1.182(10) . ?
O3 C8 1.339(12) . ?
O3 C9 1.440(10) . ?
O4 C8 1.214(11) . ?
C2 Fe1 1.920(8) 2_556 ?
C3 C4 1.417(13) . ?
C3 C7 1.439(11) . ?
C3 C8 1.467(12) . ?
C4 C5 1.418(13) . ?
C4 H4A 1.0000 . ?
C5 C6 1.418(14) . ?
C5 H5A 1.0000 . ?
C6 C7 1.407(12) . ?
C6 H6A 1.0000 . ?
C7 H7A 1.0000 . ?
C9 H9A 0.9800 . ?
C9 H9B 0.9800 . ?
C9 H9C 0.9800 . ?

loop_
_geom_torsion_atom_site_label_1
_geom_torsion_atom_site_label_2
_geom_torsion_atom_site_label_3
_geom_torsion_atom_site_label_4
_geom_torsion
_geom_torsion_site_symmetry_1
_geom_torsion_site_symmetry_2
_geom_torsion_site_symmetry_3
_geom_torsion_site_symmetry_4
_geom_torsion_publ_flag
C2 Fe1 C1 O1 -171(16) 2_556 . . . ?
C2 Fe1 C1 O1 91(16) . . . . ?
C7 Fe1 C1 O1 -46(16) . . . . ?
C3 Fe1 C1 O1 -9(16) . . . . ?
C6 Fe1 C1 O1 -79(16) . . . . ?
C4 Fe1 C1 O1 0(16) . . . . ?
C5 Fe1 C1 O1 -78(16) . . . . ?
Fe1 Fe1 C1 O1 140(16) 2_556 . . . ?
C1 Fe1 C2 O2 -84.6(10) . . . . ?
C2 Fe1 C2 O2 -178.5(12) 2_556 . . . ?
C7 Fe1 C2 O2 9.7(13) . . . . ?
C3 Fe1 C2 O2 23.0(10) . . . . ?
C6 Fe1 C2 O2 75.7(13) . . . . ?
C4 Fe1 C2 O2 60.7(10) . . . . ?
C5 Fe1 C2 O2 89.6(10) . . . . ?
Fe1 Fe1 C2 O2 -178.5(12) 2_556 . . . ?
C1 Fe1 C2 Fe1 94.0(4) . . . 2_556 ?
C2 Fe1 C2 Fe1 0.0 2_556 . . 2_556 ?
C7 Fe1 C2 Fe1 -171.8(4) . . . 2_556 ?
C3 Fe1 C2 Fe1 -158.4(3) . . . 2_556 ?
C6 Fe1 C2 Fe1 -105.8(7) . . . 2_556 ?
C4 Fe1 C2 Fe1 -120.8(3) . . . 2_556 ?
C5 Fe1 C2 Fe1 -91.9(4) . . . 2_556 ?
C1 Fe1 C3 C4 171.7(5) . . . . ?
C2 Fe1 C3 C4 -50.4(10) 2_556 . . . ?
C2 Fe1 C3 C4 76.2(6) . . . . ?
C7 Fe1 C3 C4 -117.9(7) . . . . ?
C6 Fe1 C3 C4 -79.9(6) . . . . ?
C5 Fe1 C3 C4 -37.1(5) . . . . ?
Fe1 Fe1 C3 C4 49.4(7) 2_556 . . . ?
C1 Fe1 C3 C7 -70.4(6) . . . . ?
C2 Fe1 C3 C7 67.5(9) 2_556 . . . ?
C2 Fe1 C3 C7 -165.9(5) . . . . ?
C6 Fe1 C3 C7 38.0(5) . . . . ?
C4 Fe1 C3 C7 117.9(7) . . . . ?
C5 Fe1 C3 C7 80.7(6) . . . . ?
Fe1 Fe1 C3 C7 167.2(4) 2_556 . . . ?
C1 Fe1 C3 C8 52.0(9) . . . . ?
C2 Fe1 C3 C8 -170.1(7) 2_556 . . . ?
C2 Fe1 C3 C8 -43.4(8) . . . . ?
C7 Fe1 C3 C8 122.5(10) . . . . ?
C6 Fe1 C3 C8 160.5(9) . . . . ?
C4 Fe1 C3 C8 -119.7(10) . . . . ?
C5 Fe1 C3 C8 -156.8(9) . . . . ?
Fe1 Fe1 C3 C8 -70.3(9) 2_556 . . . ?
C7 C3 C4 C5 0.7(9) . . . . ?
C8 C3 C4 C5 -178.8(8) . . . . ?
Fe1 C3 C4 C5 60.5(6) . . . . ?
C7 C3 C4 Fe1 -59.8(5) . . . . ?
C8 C3 C4 Fe1 120.8(8) . . . . ?
C1 Fe1 C4 C3 -14.0(9) . . . . ?
C2 Fe1 C4 C3 156.0(5) 2_556 . . . ?
C2 Fe1 C4 C3 -106.0(5) . . . . ?
C7 Fe1 C4 C3 38.6(5) . . . . ?
C6 Fe1 C4 C3 81.6(5) . . . . ?
C5 Fe1 C4 C3 118.6(8) . . . . ?
Fe1 Fe1 C4 C3 -150.1(4) 2_556 . . . ?
C1 Fe1 C4 C5 -132.6(7) . . . . ?
C2 Fe1 C4 C5 37.4(7) 2_556 . . . ?
C2 Fe1 C4 C5 135.3(6) . . . . ?
C7 Fe1 C4 C5 -80.0(6) . . . . ?
C3 Fe1 C4 C5 -118.6(8) . . . . ?
C6 Fe1 C4 C5 -37.0(5) . . . . ?
Fe1 Fe1 C4 C5 91.3(5) 2_556 . . . ?
C3 C4 C5 C6 0.8(9) . . . . ?
Fe1 C4 C5 C6 60.4(6) . . . . ?
C3 C4 C5 Fe1 -59.5(6) . . . . ?
C1 Fe1 C5 C4 116.8(8) . . . . ?
C2 Fe1 C5 C4 -148.5(6) 2_556 . . . ?
C2 Fe1 C5 C4 -50.7(6) . . . . ?
C7 Fe1 C5 C4 81.9(6) . . . . ?
C3 Fe1 C5 C4 37.4(5) . . . . ?
C6 Fe1 C5 C4 119.0(8) . . . . ?
Fe1 Fe1 C5 C4 -102.7(5) 2_556 . . . ?
C1 Fe1 C5 C6 -2.2(10) . . . . ?
C2 Fe1 C5 C6 92.4(5) 2_556 . . . ?
C2 Fe1 C5 C6 -169.7(5) . . . . ?
C7 Fe1 C5 C6 -37.2(5) . . . . ?
C3 Fe1 C5 C6 -81.6(5) . . . . ?
C4 Fe1 C5 C6 -119.0(8) . . . . ?
Fe1 Fe1 C5 C6 138.2(5) 2_556 . . . ?
C4 C5 C6 C7 -2.1(9) . . . . ?
Fe1 C5 C6 C7 58.5(6) . . . . ?
C4 C5 C6 Fe1 -60.5(6) . . . . ?
C1 Fe1 C6 C7 59.7(6) . . . . ?
C2 Fe1 C6 C7 153.7(6) 2_556 . . . ?
C2 Fe1 C6 C7 -98.7(9) . . . . ?
C3 Fe1 C6 C7 -39.2(5) . . . . ?
C4 Fe1 C6 C7 -82.1(6) . . . . ?
C5 Fe1 C6 C7 -119.1(7) . . . . ?
Fe1 Fe1 C6 C7 -179.0(4) 2_556 . . . ?
C1 Fe1 C6 C5 178.9(5) . . . . ?
C2 Fe1 C6 C5 -87.1(5) 2_556 . . . ?
C2 Fe1 C6 C5 20.4(10) . . . . ?
C7 Fe1 C6 C5 119.1(7) . . . . ?
C3 Fe1 C6 C5 80.0(6) . . . . ?
C4 Fe1 C6 C5 37.0(5) . . . . ?
Fe1 Fe1 C6 C5 -59.9(6) 2_556 . . . ?
C5 C6 C7 C3 2.5(9) . . . . ?
Fe1 C6 C7 C3 62.6(5) . . . . ?
C5 C6 C7 Fe1 -60.1(6) . . . . ?
C4 C3 C7 C6 -2.0(9) . . . . ?
C8 C3 C7 C6 177.5(8) . . . . ?
Fe1 C3 C7 C6 -63.7(6) . . . . ?
C4 C3 C7 Fe1 61.7(6) . . . . ?
C8 C3 C7 Fe1 -118.8(8) . . . . ?
C1 Fe1 C7 C6 -127.5(6) . . . . ?
C2 Fe1 C7 C6 -32.5(7) 2_556 . . . ?
C2 Fe1 C7 C6 137.6(6) . . . . ?
C3 Fe1 C7 C6 116.8(7) . . . . ?
C4 Fe1 C7 C6 79.4(6) . . . . ?
C5 Fe1 C7 C6 36.9(5) . . . . ?
Fe1 Fe1 C7 C6 5(2) 2_556 . . . ?
C1 Fe1 C7 C3 115.7(5) . . . . ?
C2 Fe1 C7 C3 -149.4(5) 2_556 . . . ?
C2 Fe1 C7 C3 20.7(8) . . . . ?
C6 Fe1 C7 C3 -116.8(7) . . . . ?
C4 Fe1 C7 C3 -37.4(5) . . . . ?
C5 Fe1 C7 C3 -79.9(5) . . . . ?
Fe1 Fe1 C7 C3 -111.7(17) 2_556 . . . ?
C9 O3 C8 O4 0.6(12) . . . . ?
C9 O3 C8 C3 -177.0(7) . . . . ?
C4 C3 C8 O4 15.5(13) . . . . ?
C7 C3 C8 O4 -163.9(8) . . . . ?
Fe1 C3 C8 O4 106.7(9) . . . . ?
C4 C3 C8 O3 -166.9(8) . . . . ?
C7 C3 C8 O3 13.8(12) . . . . ?
Fe1 C3 C8 O3 -75.7(9) . . . . ?
